data_1506087
loop_
_publ_author_name
'Williams, Iwan'
'Kariuki, Benson M.'
'Reeves, Keith'
'Cox, Liam R.'

_publ_section_title
;
 Stereoselective synthesis of 2-dienyl-substituted pyrrolidines using an
 eta4-dienetricarbonyliron complex as the stereodirecting element:
 Elaboration to the pyrrolizidine skeleton.
;
_journal_issue 20
_journal_name_full 'Organic letters'
_journal_page_first 4389
_journal_page_last 4392
_journal_paper_doi 10.1021/ol061132l
_journal_volume 8
_journal_year 2006
_chemical_formula_moiety 'C16 H20 Br Fe N O3'
_chemical_formula_sum 'C16 H20 Br Fe N O3'
_chemical_formula_weight 410.09
_chemical_name_systematic
;
 ?
;
_space_group_IT_number 2
_symmetry_cell_setting triclinic
_symmetry_space_group_name_Hall '-P 1'
_symmetry_space_group_name_H-M 'P -1'
_atom_sites_solution_hydrogens geom
_atom_sites_solution_primary direct
_atom_sites_solution_secondary difmap
_audit_creation_method SHELXL-97
_cell_angle_alpha 69.1110(10)
_cell_angle_beta 86.3010(10)
_cell_angle_gamma 87.8730(10)
_cell_formula_units_Z 2
_cell_length_a 7.3427(2)
_cell_length_b 10.3573(2)
_cell_length_c 12.6116(3)
_cell_measurement_reflns_used 2337
_cell_measurement_temperature 296(2)
_cell_measurement_theta_max 70.61
_cell_measurement_theta_min 3.76
_cell_volume 894.11(4)
_computing_cell_refinement SAINTPLUS
_computing_data_collection SMART
_computing_data_reduction SAINTPLUS
_computing_structure_refinement SHELXTL
_computing_structure_solution SHELXTL
_diffrn_ambient_temperature 296(2)
_diffrn_measured_fraction_theta_full 0.843
_diffrn_measured_fraction_theta_max 0.843
_diffrn_measurement_device_type 'Bruker Smart 6000 CCD'
_diffrn_radiation_monochromator graphite
_diffrn_radiation_source 'fine-focus sealed tube'
_diffrn_radiation_type CuK\a
_diffrn_radiation_wavelength 1.54178
_diffrn_reflns_av_R_equivalents 0.0418
_diffrn_reflns_av_sigmaI/netI 0.0555
_diffrn_reflns_limit_h_max 8
_diffrn_reflns_limit_h_min -8
_diffrn_reflns_limit_k_max 12
_diffrn_reflns_limit_k_min -12
_diffrn_reflns_limit_l_max 15
_diffrn_reflns_limit_l_min -14
_diffrn_reflns_number 5410
_diffrn_reflns_theta_full 70.61
_diffrn_reflns_theta_max 70.61
_diffrn_reflns_theta_min 3.76
_exptl_absorpt_coefficient_mu 9.470
_exptl_absorpt_correction_T_max 0.5179
_exptl_absorpt_correction_T_min 0.1063
_exptl_absorpt_correction_type semiempirical
_exptl_absorpt_process_details Sadabs
_exptl_crystal_colour colourless
_exptl_crystal_density_diffrn 1.523
_exptl_crystal_density_method 'not measured'
_exptl_crystal_description block
_exptl_crystal_F_000 416
_exptl_crystal_size_max 0.30
_exptl_crystal_size_mid 0.14
_exptl_crystal_size_min 0.08
_refine_diff_density_max 0.775
_refine_diff_density_min -0.728
_refine_diff_density_rms 0.085
_refine_ls_extinction_method none
_refine_ls_goodness_of_fit_ref 1.118
_refine_ls_hydrogen_treatment constr
_refine_ls_matrix_type full
_refine_ls_number_parameters 201
_refine_ls_number_reflns 2897
_refine_ls_number_restraints 0
_refine_ls_restrained_S_all 1.118
_refine_ls_R_factor_all 0.0716
_refine_ls_R_factor_gt 0.0608
_refine_ls_shift/su_max 0.001
_refine_ls_shift/su_mean 0.000
_refine_ls_structure_factor_coef Fsqd
_refine_ls_weighting_details 'calc w=1/[\s^2^(Fo^2^)+(0.1096P)^2^+0.3883P] where P=(Fo^2^+2Fc^2^)/3'
_refine_ls_weighting_scheme calc
_refine_ls_wR_factor_gt 0.1790
_refine_ls_wR_factor_ref 0.1929
_reflns_number_gt 2337
_reflns_number_total 2897
_reflns_threshold_expression >2sigma(I)
_cod_data_source_file ol061132lsi20060509_121051.cif
_cod_data_source_block iwii
_cod_original_sg_symbol_H-M P-1
_cod_database_code 1506087

loop_
_symmetry_equiv_pos_as_xyz
'x, y, z'
'-x, -y, -z'

loop_
_atom_site_label
_atom_site_type_symbol
_atom_site_fract_x
_atom_site_fract_y
_atom_site_fract_z
_atom_site_U_iso_or_equiv
_atom_site_adp_type
_atom_site_occupancy
_atom_site_symmetry_multiplicity
_atom_site_calc_flag
_atom_site_refinement_flags
C1 C 0.1295(11) 0.7416(9) 0.3490(6) 0.084(2) Uani 1 1 d .
H1A H 0.0487 0.6846 0.3286 0.127 Uiso 1 1 calc R
H1B H 0.2330 0.7647 0.2955 0.127 Uiso 1 1 calc R
H1C H 0.0662 0.8247 0.3481 0.127 Uiso 1 1 calc R
C2 C 0.1937(7) 0.6638(6) 0.4672(5) 0.0569(13) Uani 1 1 d .
H2 H 0.3039 0.6149 0.4757 0.068 Uiso 1 1 calc R
C3 C 0.0877(7) 0.6648(6) 0.5646(5) 0.0573(13) Uani 1 1 d .
H3 H -0.0307 0.7008 0.5587 0.069 Uiso 1 1 calc R
C4 C 0.1667(7) 0.6098(6) 0.6707(5) 0.0535(12) Uani 1 1 d .
H4 H 0.1005 0.6067 0.7369 0.064 Uiso 1 1 calc R
C5 C 0.3497(6) 0.5591(5) 0.6745(4) 0.0473(11) Uani 1 1 d .
H5 H 0.4107 0.5540 0.6091 0.057 Uiso 1 1 calc R
C6 C 0.4449(6) 0.5134(6) 0.7850(4) 0.0488(11) Uani 1 1 d .
H6 H 0.3897 0.5617 0.8335 0.059 Uiso 1 1 calc R
C7 C 0.6525(8) 0.5380(8) 0.7696(5) 0.0666(16) Uani 1 1 d .
H7A H 0.7033 0.5241 0.7015 0.080 Uiso 1 1 calc R
H7B H 0.6796 0.6308 0.7651 0.080 Uiso 1 1 calc R
C8 C 0.7277(8) 0.4293(9) 0.8769(6) 0.0748(18) Uani 1 1 d .
H8A H 0.8273 0.3767 0.8568 0.090 Uiso 1 1 calc R
H8B H 0.7717 0.4733 0.9264 0.090 Uiso 1 1 calc R
C9 C 0.5682(8) 0.3361(7) 0.9350(5) 0.0643(14) Uani 1 1 d .
H9A H 0.6067 0.2397 0.9617 0.077 Uiso 1 1 calc R
H9B H 0.5160 0.3585 0.9991 0.077 Uiso 1 1 calc R
C10 C 0.2524(7) 0.3169(6) 0.8920(5) 0.0601(13) Uani 1 1 d .
H10A H 0.1687 0.3503 0.8313 0.072 Uiso 1 1 calc R
H10B H 0.2143 0.3565 0.9491 0.072 Uiso 1 1 calc R
C11 C 0.2411(8) 0.1637(6) 0.9437(5) 0.0602(13) Uani 1 1 d .
C12 C 0.1648(10) 0.0977(8) 1.0438(5) 0.0746(17) Uani 1 1 d .
H12 H 0.1642 0.0018 1.0674 0.090 Uiso 1 1 calc R
C13 C 0.3190(12) 0.0847(9) 0.8715(7) 0.087(2) Uani 1 1 d .
H13A H 0.4488 0.0964 0.8609 0.131 Uiso 1 1 calc R
H13B H 0.2655 0.1188 0.7990 0.131 Uiso 1 1 calc R
H13C H 0.2924 -0.0116 0.9085 0.131 Uiso 1 1 calc R
C14 C 0.2421(8) 0.9354(7) 0.4809(5) 0.0623(14) Uani 1 1 d .
C15 C 0.5357(7) 0.7557(7) 0.4878(5) 0.0571(13) Uani 1 1 d .
C16 C 0.3896(8) 0.8328(7) 0.6676(5) 0.0611(14) Uani 1 1 d .
N1 N 0.4360(5) 0.3639(5) 0.8465(3) 0.0508(10) Uani 1 1 d .
O1 O 0.1903(7) 1.0423(6) 0.4313(5) 0.0917(15) Uani 1 1 d .
O2 O 0.6677(6) 0.7444(6) 0.4400(4) 0.0871(16) Uani 1 1 d .
O3 O 0.4342(7) 0.8773(6) 0.7324(5) 0.0914(15) Uani 1 1 d .
Fe1 Fe 0.32530(9) 0.76457(8) 0.56363(6) 0.0475(3) Uani 1 1 d .
Br1 Br 0.05542(15) 0.17855(12) 1.14536(7) 0.1082(4) Uani 1 1 d .

loop_
_atom_site_aniso_label
_atom_site_aniso_U_11
_atom_site_aniso_U_22
_atom_site_aniso_U_33
_atom_site_aniso_U_23
_atom_site_aniso_U_13
_atom_site_aniso_U_12
C1 0.092(5) 0.101(6) 0.065(4) -0.032(4) -0.030(3) 0.013(4)
C2 0.056(3) 0.064(4) 0.054(3) -0.022(3) -0.015(2) 0.001(2)
C3 0.042(2) 0.063(4) 0.067(3) -0.020(3) -0.011(2) -0.005(2)
C4 0.045(2) 0.062(3) 0.056(3) -0.024(3) -0.003(2) 0.001(2)
C5 0.045(2) 0.053(3) 0.048(2) -0.022(2) -0.0027(19) -0.001(2)
C6 0.046(2) 0.059(3) 0.047(2) -0.025(2) -0.0050(19) -0.002(2)
C7 0.050(3) 0.086(5) 0.070(3) -0.034(3) -0.008(3) -0.009(3)
C8 0.057(3) 0.106(5) 0.070(4) -0.039(4) -0.023(3) 0.006(3)
C9 0.069(3) 0.064(4) 0.056(3) -0.013(3) -0.021(3) 0.002(3)
C10 0.054(3) 0.065(4) 0.063(3) -0.024(3) -0.004(2) 0.000(2)
C11 0.064(3) 0.061(4) 0.056(3) -0.020(3) -0.013(2) -0.002(3)
C12 0.086(4) 0.077(5) 0.063(4) -0.026(3) -0.012(3) -0.005(3)
C13 0.113(6) 0.072(5) 0.086(5) -0.039(4) -0.003(4) 0.003(4)
C14 0.055(3) 0.055(4) 0.070(3) -0.014(3) -0.002(3) 0.003(3)
C15 0.052(3) 0.070(4) 0.051(3) -0.024(3) -0.003(2) -0.005(2)
C16 0.059(3) 0.067(4) 0.068(3) -0.038(3) 0.010(3) -0.011(3)
N1 0.049(2) 0.056(3) 0.049(2) -0.019(2) -0.0122(17) 0.0017(18)
O1 0.087(3) 0.072(4) 0.104(4) -0.017(3) -0.010(3) 0.011(3)
O2 0.055(2) 0.132(5) 0.076(3) -0.042(3) 0.010(2) 0.001(3)
O3 0.104(4) 0.101(4) 0.098(3) -0.071(4) 0.004(3) -0.018(3)
Fe1 0.0426(4) 0.0526(5) 0.0498(4) -0.0216(4) -0.0008(3) 0.0000(3)
Br1 0.1266(8) 0.1251(9) 0.0783(6) -0.0453(6) 0.0286(5) -0.0370(6)

loop_
_atom_type_symbol
_atom_type_description
_atom_type_scat_dispersion_real
_atom_type_scat_dispersion_imag
_atom_type_scat_source
C C 0.0181 0.0091 'International Tables Vol C Tables 4.2.6.8 and 6.1.1.4'
H H 0.0000 0.0000 'International Tables Vol C Tables 4.2.6.8 and 6.1.1.4'
N N 0.0311 0.0180 'International Tables Vol C Tables 4.2.6.8 and 6.1.1.4'
O O 0.0492 0.0322 'International Tables Vol C Tables 4.2.6.8 and 6.1.1.4'
Fe Fe -1.1336 3.1974 'International Tables Vol C Tables 4.2.6.8 and 6.1.1.4'
Br Br -0.6763 1.2805 'International Tables Vol C Tables 4.2.6.8 and 6.1.1.4'

loop_
_geom_angle_atom_site_label_1
_geom_angle_atom_site_label_2
_geom_angle_atom_site_label_3
_geom_angle
C3 C2 C1 120.7(5)
C3 C2 Fe1 66.8(3)
C1 C2 Fe1 122.5(5)
C4 C3 C2 118.1(5)
C4 C3 Fe1 69.0(3)
C2 C3 Fe1 74.1(3)
C3 C4 C5 118.7(5)
C3 C4 Fe1 70.7(3)
C5 C4 Fe1 72.3(3)
C4 C5 C6 119.9(4)
C4 C5 Fe1 67.5(3)
C6 C5 Fe1 124.8(4)
N1 C6 C5 112.7(4)
N1 C6 C7 102.2(4)
C5 C6 C7 113.8(4)
C8 C7 C6 103.7(5)
C9 C8 C7 105.5(5)
N1 C9 C8 104.5(5)
N1 C10 C11 112.8(5)
C12 C11 C10 124.1(6)
C12 C11 C13 119.9(7)
C10 C11 C13 116.0(6)
C11 C12 Br1 126.1(6)
O1 C14 Fe1 178.6(6)
O2 C15 Fe1 177.0(6)
O3 C16 Fe1 178.4(5)
C10 N1 C6 113.2(4)
C10 N1 C9 113.1(4)
C6 N1 C9 104.5(4)
C15 Fe1 C16 103.3(3)
C15 Fe1 C14 101.5(3)
C16 Fe1 C14 88.4(3)
C15 Fe1 C4 129.9(3)
C16 Fe1 C4 96.9(2)
C14 Fe1 C4 124.7(2)
C15 Fe1 C3 127.0(2)
C16 Fe1 C3 127.2(2)
C14 Fe1 C3 95.5(3)
C4 Fe1 C3 40.3(2)
C15 Fe1 C5 92.8(2)
C16 Fe1 C5 93.1(3)
C14 Fe1 C5 164.9(2)
C4 Fe1 C5 40.21(19)
C3 Fe1 C5 71.7(2)
C15 Fe1 C2 89.4(2)
C16 Fe1 C2 166.3(2)
C14 Fe1 C2 94.3(3)
C4 Fe1 C2 70.6(2)
C3 Fe1 C2 39.2(2)
C5 Fe1 C2 80.8(2)

loop_
_geom_bond_atom_site_label_1
_geom_bond_atom_site_label_2
_geom_bond_distance
C1 C2 1.516(8)
C2 C3 1.414(8)
C2 Fe1 2.153(5)
C3 C4 1.408(8)
C3 Fe1 2.057(5)
C4 C5 1.422(7)
C4 Fe1 2.035(6)
C5 C6 1.512(7)
C5 Fe1 2.097(5)
C6 N1 1.466(7)
C6 C7 1.543(7)
C7 C8 1.538(9)
C8 C9 1.520(10)
C9 N1 1.471(6)
C10 N1 1.460(7)
C10 C11 1.488(9)
C11 C12 1.302(9)
C11 C13 1.502(9)
C12 Br1 1.889(7)
C14 O1 1.126(8)
C14 Fe1 1.810(6)
C15 O2 1.133(7)
C15 Fe1 1.781(5)
C16 O3 1.140(7)
C16 Fe1 1.791(6)
